data_7104381
loop_
_publ_author_name
'Miao, Qing'
'Shin, Ji-Young'
'Patrick, Brian O'
'Dolphin, David'

_publ_section_title
;
 Self-assembly of oligomeric linear dipyrromethene metal complexes.
;
_journal_issue 18
_journal_name_full 'Chemical communications (Cambridge, England)'
_journal_page_first 2541
_journal_page_last 2543
_journal_paper_doi 10.1039/b820461f
_journal_volume 34
_journal_year 2009
_chemical_formula_sum 'C58 H52 B2 Cl4 Co F4 N8'
_chemical_formula_weight 1159.43
_chemical_name_systematic
;
?
;
_space_group_IT_number 2
_symmetry_cell_setting triclinic
_symmetry_space_group_name_Hall '-P 1'
_symmetry_space_group_name_H-M 'P -1'
_atom_sites_solution_hydrogens geom
_atom_sites_solution_primary direct
_atom_sites_solution_secondary difmap
_audit_creation_method SHELXL-97
_cell_angle_alpha 70.375(4)
_cell_angle_beta 78.215(4)
_cell_angle_gamma 86.892(4)
_cell_formula_units_Z 2
_cell_length_a 10.6690(10)
_cell_length_b 14.432(2)
_cell_length_c 19.145(2)
_cell_measurement_reflns_used 7008
_cell_measurement_temperature 173(2)
_cell_measurement_theta_max 21.59
_cell_measurement_theta_min 2.44
_cell_volume 2717.8(5)
_computing_structure_refinement 'SHELXL-97 (Sheldrick, 1997)'
_diffrn_ambient_temperature 173(2)
_diffrn_measured_fraction_theta_full 0.985
_diffrn_measured_fraction_theta_max 0.985
_diffrn_measurement_device_type 'Bruker X8 APEX II'
_diffrn_measurement_method 'area detector'
_diffrn_radiation_monochromator graphite
_diffrn_radiation_source 'fine-focus sealed tube'
_diffrn_radiation_type MoK\a
_diffrn_radiation_wavelength 0.71069
_diffrn_reflns_av_R_equivalents 0.0602
_diffrn_reflns_av_sigmaI/netI 0.1270
_diffrn_reflns_limit_h_max 11
_diffrn_reflns_limit_h_min -11
_diffrn_reflns_limit_k_max 15
_diffrn_reflns_limit_k_min -14
_diffrn_reflns_limit_l_max 20
_diffrn_reflns_limit_l_min 0
_diffrn_reflns_number 10121
_diffrn_reflns_theta_full 22.55
_diffrn_reflns_theta_max 22.55
_diffrn_reflns_theta_min 1.95
_exptl_absorpt_coefficient_mu 0.574
_exptl_absorpt_correction_T_max 0.972
_exptl_absorpt_correction_T_min 0.746
_exptl_absorpt_correction_type multi-scan
_exptl_crystal_colour red
_exptl_crystal_density_diffrn 1.417
_exptl_crystal_density_method 'not measured'
_exptl_crystal_description irrregular
_exptl_crystal_F_000 1194
_exptl_crystal_size_max 0.30
_exptl_crystal_size_mid 0.25
_exptl_crystal_size_min 0.05
_refine_diff_density_max 1.228
_refine_diff_density_min -1.026
_refine_diff_density_rms 0.080
_refine_ls_extinction_method none
_refine_ls_goodness_of_fit_ref 0.987
_refine_ls_hydrogen_treatment constr
_refine_ls_matrix_type full
_refine_ls_number_parameters 704
_refine_ls_number_reflns 10121
_refine_ls_number_restraints 0
_refine_ls_restrained_S_all 0.987
_refine_ls_R_factor_all 0.1117
_refine_ls_R_factor_gt 0.0614
_refine_ls_shift/su_max 0.006
_refine_ls_shift/su_mean 0.001
_refine_ls_structure_factor_coef Fsqd
_refine_ls_weighting_details 'calc w=1/[\s^2^(Fo^2^)+(0.0873P)^2^+0.0000P] where P=(Fo^2^+2Fc^2^)/3'
_refine_ls_weighting_scheme calc
_refine_ls_wR_factor_gt 0.1435
_refine_ls_wR_factor_ref 0.1688
_reflns_number_gt 6424
_reflns_number_total 10121
_reflns_threshold_expression >2sigma(I)
_cod_data_source_file b820461f.txt
_cod_data_source_block compound14
_cod_database_code 7104381

loop_
_symmetry_equiv_pos_as_xyz
'x, y, z'
'-x, -y, -z'

loop_
_atom_site_label
_atom_site_type_symbol
_atom_site_fract_x
_atom_site_fract_y
_atom_site_fract_z
_atom_site_U_iso_or_equiv
_atom_site_adp_type
_atom_site_occupancy
_atom_site_symmetry_multiplicity
_atom_site_calc_flag
_atom_site_refinement_flags
_atom_site_disorder_assembly
_atom_site_disorder_group
C1 C 0.3669(6) 0.0770(4) 0.7399(3) 0.0402(17) Uani 1 1 d . . .
H1A H 0.4054 0.1217 0.7587 0.060 Uiso 1 1 calc R . .
H1B H 0.3916 0.0093 0.7647 0.060 Uiso 1 1 calc R . .
H1C H 0.2735 0.0818 0.7512 0.060 Uiso 1 1 calc R . .
C2 C 0.4125(5) 0.1041(4) 0.6573(3) 0.0308(15) Uani 1 1 d . . .
C3 C 0.4649(6) 0.0427(4) 0.6164(3) 0.0343(15) Uani 1 1 d . . .
H3 H 0.4819 -0.0253 0.6371 0.041 Uiso 1 1 calc R . .
C4 C 0.4874(5) 0.0979(4) 0.5411(3) 0.0288(14) Uani 1 1 d . . .
H4 H 0.5237 0.0752 0.5002 0.035 Uiso 1 1 calc R . .
C5 C 0.4471(5) 0.1941(4) 0.5351(3) 0.0201(13) Uani 1 1 d . . .
C6 C 0.4421(5) 0.2770(4) 0.4721(3) 0.0206(13) Uani 1 1 d . . .
C7 C 0.3976(5) 0.3640(4) 0.4815(3) 0.0235(14) Uani 1 1 d . . .
C8 C 0.3888(5) 0.4581(4) 0.4279(3) 0.0301(15) Uani 1 1 d . . .
H8 H 0.4115 0.4747 0.3745 0.036 Uiso 1 1 calc R . .
C9 C 0.3420(5) 0.5212(4) 0.4663(3) 0.0342(15) Uani 1 1 d . . .
H9 H 0.3266 0.5893 0.4445 0.041 Uiso 1 1 calc R . .
C10 C 0.3212(5) 0.4674(5) 0.5432(3) 0.0316(15) Uani 1 1 d . . .
C11 C 0.2720(6) 0.5021(5) 0.6086(3) 0.0419(17) Uani 1 1 d . . .
H11A H 0.1924 0.4665 0.6380 0.063 Uiso 1 1 calc R . .
H11B H 0.2554 0.5728 0.5900 0.063 Uiso 1 1 calc R . .
H11C H 0.3359 0.4899 0.6408 0.063 Uiso 1 1 calc R . .
C12 C 0.4786(5) 0.2690(4) 0.3949(3) 0.0211(13) Uani 1 1 d . . .
C13 C 0.3886(5) 0.2897(4) 0.3485(3) 0.0232(14) Uani 1 1 d . . .
H13 H 0.3053 0.3097 0.3661 0.028 Uiso 1 1 calc R . .
C14 C 0.4192(5) 0.2814(4) 0.2779(3) 0.0280(14) Uani 1 1 d . . .
H14 H 0.3564 0.2955 0.2472 0.034 Uiso 1 1 calc R . .
C15 C 0.5414(5) 0.2525(4) 0.2500(3) 0.0202(13) Uani 1 1 d . . .
C16 C 0.6287(5) 0.2312(4) 0.2967(3) 0.0203(13) Uani 1 1 d . . .
H16 H 0.7118 0.2107 0.2792 0.024 Uiso 1 1 calc R . .
C17 C 0.5995(5) 0.2388(4) 0.3683(3) 0.0210(13) Uani 1 1 d . . .
H17 H 0.6620 0.2233 0.3993 0.025 Uiso 1 1 calc R . .
C18 C 0.8873(6) 0.4002(5) -0.0605(3) 0.0470(18) Uani 1 1 d . . .
H18A H 0.8507 0.3610 -0.0847 0.071 Uiso 1 1 calc R . .
H18B H 0.9782 0.3850 -0.0616 0.071 Uiso 1 1 calc R . .
H18C H 0.8785 0.4703 -0.0878 0.071 Uiso 1 1 calc R . .
C19 C 0.8185(5) 0.3766(4) 0.0191(3) 0.0264(14) Uani 1 1 d . . .
C20 C 0.8414(5) 0.4149(4) 0.0746(3) 0.0266(14) Uani 1 1 d . . .
H20 H 0.9051 0.4623 0.0680 0.032 Uiso 1 1 calc R . .
C21 C 0.7552(5) 0.3711(4) 0.1389(3) 0.0251(14) Uani 1 1 d . . .
H21 H 0.7482 0.3813 0.1860 0.030 Uiso 1 1 calc R . .
C22 C 0.6776(5) 0.3074(4) 0.1230(3) 0.0190(13) Uani 1 1 d . . .
C23 C 0.5731(5) 0.2491(4) 0.1713(3) 0.0166(12) Uani 1 1 d . . .
C24 C 0.4943(5) 0.1902(4) 0.1522(2) 0.0145(12) Uani 1 1 d . . .
C25 C 0.3963(5) 0.1241(4) 0.2008(3) 0.0286(15) Uani 1 1 d . . .
H25 H 0.3690 0.1113 0.2536 0.034 Uiso 1 1 calc R . .
C26 C 0.3481(5) 0.0817(4) 0.1579(3) 0.0328(15) Uani 1 1 d . . .
H26 H 0.2810 0.0339 0.1753 0.039 Uiso 1 1 calc R . .
C27 C 0.4161(5) 0.1221(4) 0.0834(3) 0.0269(14) Uani 1 1 d . . .
C28 C 0.3963(6) 0.1034(5) 0.0142(3) 0.0395(16) Uani 1 1 d . . .
H28A H 0.3210 0.1391 -0.0024 0.059 Uiso 1 1 calc R . .
H28B H 0.3830 0.0328 0.0257 0.059 Uiso 1 1 calc R . .
H28C H 0.4719 0.1262 -0.0262 0.059 Uiso 1 1 calc R . .
C29 C 1.1084(5) 0.4347(4) -0.7393(3) 0.0374(16) Uani 1 1 d . . .
H29A H 1.1529 0.3820 -0.7556 0.056 Uiso 1 1 calc R . .
H29B H 1.1666 0.4913 -0.7545 0.056 Uiso 1 1 calc R . .
H29C H 1.0335 0.4543 -0.7629 0.056 Uiso 1 1 calc R . .
C30 C 1.0664(5) 0.3988(4) -0.6556(3) 0.0272(14) Uani 1 1 d . . .
C31 C 1.0688(5) 0.4500(4) -0.6060(3) 0.0318(15) Uani 1 1 d . . .
H31 H 1.1015 0.5149 -0.6194 0.038 Uiso 1 1 calc R . .
C32 C 1.0156(5) 0.3904(4) -0.5339(3) 0.0302(15) Uani 1 1 d . . .
H32 H 1.0044 0.4066 -0.4889 0.036 Uiso 1 1 calc R . .
C33 C 0.9817(5) 0.3020(4) -0.5397(3) 0.0216(13) Uani 1 1 d . . .
C34 C 0.9166(5) 0.2182(4) -0.4858(3) 0.0198(13) Uani 1 1 d . . .
C35 C 0.8876(5) 0.1393(4) -0.5061(3) 0.0237(14) Uani 1 1 d . . .
C36 C 0.8303(5) 0.0468(4) -0.4619(3) 0.0298(15) Uani 1 1 d . . .
H36 H 0.7989 0.0247 -0.4087 0.036 Uiso 1 1 calc R . .
C37 C 0.8284(6) -0.0050(4) -0.5096(3) 0.0351(15) Uani 1 1 d . . .
H37 H 0.7940 -0.0695 -0.4959 0.042 Uiso 1 1 calc R . .
C38 C 0.8869(5) 0.0547(5) -0.5833(3) 0.0323(15) Uani 1 1 d . . .
C39 C 0.9089(6) 0.0287(5) -0.6540(3) 0.0430(17) Uani 1 1 d . . .
H39A H 0.8859 0.0844 -0.6952 0.064 Uiso 1 1 calc R . .
H39B H 0.8559 -0.0288 -0.6458 0.064 Uiso 1 1 calc R . .
H39C H 0.9994 0.0134 -0.6674 0.064 Uiso 1 1 calc R . .
C40 C 0.8759(5) 0.2162(4) -0.4059(3) 0.0206(13) Uani 1 1 d . . .
C41 C 0.7485(5) 0.1986(4) -0.3702(3) 0.0224(14) Uani 1 1 d . . .
H41 H 0.6890 0.1840 -0.3959 0.027 Uiso 1 1 calc R . .
C42 C 0.7068(5) 0.2019(4) -0.2983(3) 0.0236(14) Uani 1 1 d . . .
H42 H 0.6188 0.1906 -0.2751 0.028 Uiso 1 1 calc R . .
C43 C 0.7936(5) 0.2220(4) -0.2590(3) 0.0176(13) Uani 1 1 d . . .
C44 C 0.9207(5) 0.2378(4) -0.2941(3) 0.0230(13) Uani 1 1 d . . .
H44 H 0.9810 0.2506 -0.2681 0.028 Uiso 1 1 calc R . .
C45 C 0.9611(5) 0.2351(4) -0.3664(3) 0.0188(13) Uani 1 1 d . . .
H45 H 1.0490 0.2465 -0.3897 0.023 Uiso 1 1 calc R . .
C46 C 0.7802(5) 0.0427(4) 0.0790(3) 0.0329(15) Uani 1 1 d . . .
H46A H 0.7768 0.1010 0.0947 0.049 Uiso 1 1 calc R . .
H46B H 0.8477 -0.0008 0.0989 0.049 Uiso 1 1 calc R . .
H46C H 0.6976 0.0076 0.0988 0.049 Uiso 1 1 calc R . .
C47 C 0.8084(5) 0.0737(4) -0.0054(3) 0.0195(13) Uani 1 1 d . . .
C48 C 0.8831(5) 0.0262(4) -0.0522(3) 0.0208(13) Uani 1 1 d . . .
H48 H 0.9316 -0.0316 -0.0364 0.025 Uiso 1 1 calc R . .
C49 C 0.8730(5) 0.0783(4) -0.1243(3) 0.0205(13) Uani 1 1 d . . .
H49 H 0.9136 0.0638 -0.1684 0.025 Uiso 1 1 calc R . .
C50 C 0.7911(5) 0.1580(4) -0.1221(3) 0.0159(12) Uani 1 1 d . . .
C51 C 0.7473(5) 0.2289(4) -0.1814(3) 0.0172(12) Uani 1 1 d . . .
C52 C 0.6643(5) 0.3052(4) -0.1765(3) 0.0183(13) Uani 1 1 d . . .
C53 C 0.6221(5) 0.3801(4) -0.2367(3) 0.0251(14) Uani 1 1 d . . .
H53 H 0.6412 0.3848 -0.2885 0.030 Uiso 1 1 calc R . .
C54 C 0.5497(5) 0.4438(4) -0.2073(3) 0.0287(14) Uani 1 1 d . . .
H54 H 0.5090 0.5010 -0.2343 0.034 Uiso 1 1 calc R . .
C55 C 0.5472(5) 0.4080(4) -0.1289(3) 0.0240(13) Uani 1 1 d . . .
C56 C 0.4842(6) 0.4525(4) -0.0709(3) 0.0423(17) Uani 1 1 d . . .
H56A H 0.3935 0.4629 -0.0734 0.063 Uiso 1 1 calc R . .
H56B H 0.5259 0.5157 -0.0808 0.063 Uiso 1 1 calc R . .
H56C H 0.4919 0.4081 -0.0205 0.063 Uiso 1 1 calc R . .
C57 C 0.2555(6) 0.3063(5) -0.1602(4) 0.0514(19) Uani 1 1 d . . .
H57A H 0.3033 0.2991 -0.1195 0.062 Uiso 1 1 calc R . .
H57B H 0.3160 0.2953 -0.2032 0.062 Uiso 1 1 calc R . .
C58 C 0.0966(6) 0.2586(5) 0.1395(3) 0.0476(18) Uani 1 1 d . . .
H58A H 0.0338 0.2980 0.1629 0.057 Uiso 1 1 calc R . .
H58B H 0.1469 0.2211 0.1778 0.057 Uiso 1 1 calc R . .
B1 B 0.3519(6) 0.2880(5) 0.6286(3) 0.0240(16) Uani 1 1 d . . .
B2 B 0.9957(6) 0.2262(5) -0.6478(3) 0.0276(17) Uani 1 1 d . . .
N1 N 0.4038(4) 0.1962(3) 0.6082(2) 0.0219(11) Uani 1 1 d . . .
N2 N 0.3548(4) 0.3722(3) 0.5532(2) 0.0223(11) Uani 1 1 d . . .
N3 N 0.7204(4) 0.3129(3) 0.0475(2) 0.0190(10) Uani 1 1 d . . .
N4 N 0.5043(4) 0.1863(3) 0.0791(2) 0.0188(10) Uani 1 1 d . . .
N5 N 1.0140(4) 0.3086(3) -0.6160(2) 0.0234(11) Uani 1 1 d . . .
N6 N 0.9212(4) 0.1410(3) -0.5808(2) 0.0234(11) Uani 1 1 d . . .
N7 N 0.7532(4) 0.1533(3) -0.0462(2) 0.0180(10) Uani 1 1 d . . .
N8 N 0.6132(4) 0.3250(3) -0.1098(2) 0.0218(11) Uani 1 1 d . . .
F1 F 0.4308(3) 0.3113(2) 0.66994(15) 0.0302(8) Uani 1 1 d . . .
F2 F 0.2288(3) 0.2710(2) 0.67044(16) 0.0354(8) Uani 1 1 d . . .
F3 F 1.1113(3) 0.1943(2) -0.67713(16) 0.0380(9) Uani 1 1 d . . .
F4 F 0.9230(3) 0.2613(2) -0.70356(16) 0.0364(8) Uani 1 1 d . . .
Co1 Co 0.64340(7) 0.24643(5) -0.00803(4) 0.0191(2) Uani 1 1 d . . .
Cl1 Cl 0.13340(19) 0.21760(13) -0.12722(10) 0.0617(5) Uani 1 1 d . . .
Cl2 Cl 0.1972(2) 0.42439(13) -0.18893(11) 0.0714(6) Uani 1 1 d . . .
Cl3 Cl 0.0148(3) 0.17650(19) 0.11675(18) 0.1298(12) Uani 1 1 d . . .
Cl4 Cl 0.1974(3) 0.33652(19) 0.06461(16) 0.1431(14) Uani 1 1 d . . .

loop_
_atom_site_aniso_label
_atom_site_aniso_U_11
_atom_site_aniso_U_22
_atom_site_aniso_U_33
_atom_site_aniso_U_23
_atom_site_aniso_U_13
_atom_site_aniso_U_12
C1 0.050(4) 0.043(4) 0.017(3) 0.000(3) 0.000(3) -0.002(3)
C2 0.032(4) 0.031(4) 0.025(3) -0.002(3) -0.007(3) -0.005(3)
C3 0.047(4) 0.025(4) 0.024(3) -0.002(3) -0.003(3) -0.002(3)
C4 0.032(4) 0.031(4) 0.025(3) -0.014(3) -0.004(3) 0.001(3)
C5 0.021(3) 0.019(3) 0.020(3) -0.005(3) -0.006(2) -0.001(3)
C6 0.012(3) 0.029(4) 0.019(3) -0.005(3) -0.003(2) 0.003(3)
C7 0.023(3) 0.031(4) 0.017(3) -0.008(3) -0.007(2) 0.006(3)
C8 0.039(4) 0.036(4) 0.013(3) -0.005(3) -0.007(3) 0.005(3)
C9 0.038(4) 0.028(4) 0.038(4) -0.009(3) -0.016(3) 0.009(3)
C10 0.029(4) 0.039(4) 0.032(4) -0.015(3) -0.014(3) 0.008(3)
C11 0.043(4) 0.049(4) 0.045(4) -0.031(3) -0.011(3) 0.015(3)
C12 0.025(4) 0.025(3) 0.015(3) -0.009(3) -0.005(3) 0.002(3)
C13 0.017(3) 0.037(4) 0.017(3) -0.012(3) -0.006(2) 0.010(3)
C14 0.024(4) 0.037(4) 0.026(3) -0.012(3) -0.010(3) 0.009(3)
C15 0.015(3) 0.026(3) 0.017(3) -0.003(3) -0.005(2) -0.002(3)
C16 0.018(3) 0.026(3) 0.017(3) -0.008(3) -0.003(2) -0.004(3)
C17 0.024(4) 0.020(3) 0.021(3) -0.007(3) -0.009(3) 0.001(3)
C18 0.042(4) 0.067(5) 0.031(4) -0.024(3) 0.013(3) -0.028(4)
C19 0.024(4) 0.030(4) 0.023(3) -0.007(3) -0.001(3) -0.006(3)
C20 0.025(3) 0.032(4) 0.027(3) -0.016(3) 0.000(3) -0.009(3)
C21 0.029(4) 0.028(4) 0.019(3) -0.011(3) -0.001(3) -0.006(3)
C22 0.022(3) 0.022(3) 0.012(3) -0.004(2) -0.003(2) -0.005(3)
C23 0.014(3) 0.018(3) 0.017(3) -0.003(2) -0.007(2) 0.008(3)
C24 0.011(3) 0.021(3) 0.009(3) -0.004(2) 0.002(2) -0.003(3)
C25 0.026(4) 0.038(4) 0.018(3) -0.008(3) 0.000(3) -0.002(3)
C26 0.031(4) 0.035(4) 0.032(3) -0.010(3) -0.004(3) -0.016(3)
C27 0.025(4) 0.032(4) 0.023(3) -0.011(3) -0.003(3) -0.002(3)
C28 0.034(4) 0.055(4) 0.040(4) -0.028(3) -0.006(3) -0.014(3)
C29 0.033(4) 0.047(4) 0.027(3) -0.006(3) -0.004(3) -0.002(3)
C30 0.021(3) 0.038(4) 0.022(3) -0.011(3) -0.004(3) 0.005(3)
C31 0.034(4) 0.031(4) 0.030(4) -0.009(3) -0.006(3) -0.002(3)
C32 0.033(4) 0.036(4) 0.022(3) -0.011(3) -0.004(3) 0.000(3)
C33 0.019(3) 0.029(4) 0.018(3) -0.009(3) -0.001(2) -0.005(3)
C34 0.010(3) 0.036(4) 0.015(3) -0.011(3) -0.006(2) 0.006(3)
C35 0.024(3) 0.030(4) 0.020(3) -0.013(3) -0.003(3) 0.006(3)
C36 0.028(4) 0.034(4) 0.027(3) -0.009(3) -0.009(3) 0.007(3)
C37 0.041(4) 0.030(4) 0.041(4) -0.018(3) -0.012(3) 0.000(3)
C38 0.032(4) 0.040(4) 0.036(4) -0.024(3) -0.014(3) 0.010(3)
C39 0.052(5) 0.048(4) 0.041(4) -0.030(3) -0.012(3) 0.010(4)
C40 0.020(3) 0.024(3) 0.018(3) -0.008(3) -0.001(3) 0.003(3)
C41 0.028(4) 0.030(4) 0.015(3) -0.012(3) -0.009(3) 0.002(3)
C42 0.023(3) 0.032(4) 0.017(3) -0.009(3) -0.003(2) 0.000(3)
C43 0.023(4) 0.017(3) 0.014(3) -0.008(2) -0.004(3) 0.003(3)
C44 0.022(4) 0.030(4) 0.020(3) -0.010(3) -0.006(3) -0.001(3)
C45 0.014(3) 0.028(3) 0.016(3) -0.011(3) 0.001(2) -0.001(3)
C46 0.041(4) 0.030(4) 0.025(3) -0.005(3) -0.011(3) 0.006(3)
C47 0.021(3) 0.023(3) 0.015(3) -0.005(3) -0.006(2) -0.001(3)
C48 0.017(3) 0.026(3) 0.022(3) -0.010(3) -0.009(2) 0.008(3)
C49 0.015(3) 0.027(3) 0.024(3) -0.016(3) -0.001(2) 0.003(3)
C50 0.012(3) 0.024(3) 0.014(3) -0.011(3) 0.000(2) -0.005(3)
C51 0.011(3) 0.024(3) 0.017(3) -0.008(3) 0.000(2) -0.003(3)
C52 0.021(3) 0.023(3) 0.012(3) -0.007(3) -0.003(2) -0.003(3)
C53 0.032(4) 0.027(4) 0.014(3) -0.005(3) -0.005(3) 0.003(3)
C54 0.033(4) 0.028(4) 0.024(3) -0.007(3) -0.008(3) 0.011(3)
C55 0.023(3) 0.026(4) 0.025(3) -0.012(3) -0.002(3) 0.005(3)
C56 0.055(5) 0.041(4) 0.031(4) -0.015(3) -0.008(3) 0.022(4)
C57 0.047(5) 0.049(5) 0.059(5) -0.021(4) -0.006(4) -0.002(4)
C58 0.060(5) 0.046(4) 0.038(4) -0.016(3) -0.008(3) 0.003(4)
B1 0.017(4) 0.040(5) 0.019(3) -0.013(3) -0.008(3) 0.005(3)
B2 0.026(4) 0.043(5) 0.018(3) -0.016(3) -0.003(3) -0.003(4)
N1 0.024(3) 0.029(3) 0.011(2) -0.005(2) -0.0024(19) 0.001(2)
N2 0.019(3) 0.029(3) 0.022(3) -0.011(2) -0.007(2) 0.007(2)
N3 0.015(3) 0.028(3) 0.016(2) -0.011(2) 0.001(2) 0.003(2)
N4 0.015(3) 0.024(3) 0.020(2) -0.011(2) -0.0020(19) -0.002(2)
N5 0.019(3) 0.036(3) 0.015(2) -0.010(2) -0.003(2) 0.004(2)
N6 0.021(3) 0.032(3) 0.023(3) -0.017(2) -0.004(2) 0.005(2)
N7 0.016(3) 0.023(3) 0.016(2) -0.008(2) -0.0026(19) 0.001(2)
N8 0.025(3) 0.022(3) 0.019(2) -0.007(2) -0.005(2) 0.007(2)
F1 0.0295(19) 0.041(2) 0.0268(17) -0.0160(15) -0.0140(14) 0.0042(16)
F2 0.020(2) 0.056(2) 0.0260(17) -0.0138(16) 0.0030(15) 0.0026(16)
F3 0.024(2) 0.058(2) 0.0374(19) -0.0294(18) 0.0045(15) 0.0038(17)
F4 0.033(2) 0.055(2) 0.0247(17) -0.0131(16) -0.0135(15) -0.0010(17)
Co1 0.0201(4) 0.0255(5) 0.0127(4) -0.0085(3) -0.0019(3) 0.0012(4)
Cl1 0.0761(14) 0.0409(11) 0.0626(12) -0.0148(9) -0.0025(10) -0.0132(10)
Cl2 0.0848(15) 0.0397(12) 0.0733(13) -0.0237(10) 0.0315(11) -0.0089(10)
Cl3 0.162(3) 0.096(2) 0.206(3) -0.106(2) -0.118(2) 0.0525(18)
Cl4 0.106(2) 0.0900(19) 0.140(2) 0.0273(17) 0.0662(18) 0.0246(17)

loop_
_atom_type_symbol
_atom_type_description
_atom_type_scat_dispersion_real
_atom_type_scat_dispersion_imag
_atom_type_scat_source
C C 0.0033 0.0016 'International Tables Vol C Tables 4.2.6.8 and 6.1.1.4'
H H 0.0000 0.0000 'International Tables Vol C Tables 4.2.6.8 and 6.1.1.4'
B B 0.0013 0.0007 'International Tables Vol C Tables 4.2.6.8 and 6.1.1.4'
N N 0.0061 0.0033 'International Tables Vol C Tables 4.2.6.8 and 6.1.1.4'
F F 0.0171 0.0103 'International Tables Vol C Tables 4.2.6.8 and 6.1.1.4'
Co Co 0.3494 0.9721 'International Tables Vol C Tables 4.2.6.8 and 6.1.1.4'
Cl Cl 0.1484 0.1585 'International Tables Vol C Tables 4.2.6.8 and 6.1.1.4'

loop_
_geom_angle_atom_site_label_1
_geom_angle_atom_site_label_2
_geom_angle_atom_site_label_3
_geom_angle
_geom_angle_site_symmetry_1
_geom_angle_site_symmetry_3
_geom_angle_publ_flag
C2 C1 H1A 109.5 . . ?
C2 C1 H1B 109.5 . . ?
H1A C1 H1B 109.5 . . ?
C2 C1 H1C 109.5 . . ?
H1A C1 H1C 109.5 . . ?
H1B C1 H1C 109.5 . . ?
N1 C2 C3 108.9(5) . . ?
N1 C2 C1 123.4(5) . . ?
C3 C2 C1 127.7(5) . . ?
C4 C3 C2 107.8(5) . . ?
C4 C3 H3 126.1 . . ?
C2 C3 H3 126.1 . . ?
C3 C4 C5 107.7(5) . . ?
C3 C4 H4 126.2 . . ?
C5 C4 H4 126.2 . . ?
N1 C5 C6 121.4(5) . . ?
N1 C5 C4 107.4(4) . . ?
C6 C5 C4 131.2(5) . . ?
C7 C6 C5 119.9(5) . . ?
C7 C6 C12 120.5(5) . . ?
C5 C6 C12 119.5(5) . . ?
C6 C7 N2 121.9(5) . . ?
C6 C7 C8 130.8(5) . . ?
N2 C7 C8 107.2(5) . . ?
C9 C8 C7 108.1(5) . . ?
C9 C8 H8 126.0 . . ?
C7 C8 H8 126.0 . . ?
C8 C9 C10 107.5(5) . . ?
C8 C9 H9 126.2 . . ?
C10 C9 H9 126.2 . . ?
N2 C10 C9 109.7(5) . . ?
N2 C10 C11 121.6(5) . . ?
C9 C10 C11 128.6(5) . . ?
C10 C11 H11A 109.5 . . ?
C10 C11 H11B 109.5 . . ?
H11A C11 H11B 109.5 . . ?
C10 C11 H11C 109.5 . . ?
H11A C11 H11C 109.5 . . ?
H11B C11 H11C 109.5 . . ?
C13 C12 C17 118.7(4) . . ?
C13 C12 C6 119.5(5) . . ?
C17 C12 C6 121.8(4) . . ?
C14 C13 C12 120.5(5) . . ?
C14 C13 H13 119.7 . . ?
C12 C13 H13 119.7 . . ?
C13 C14 C15 121.3(5) . . ?
C13 C14 H14 119.3 . . ?
C15 C14 H14 119.3 . . ?
C16 C15 C14 117.5(5) . . ?
C16 C15 C23 122.7(5) . . ?
C14 C15 C23 119.7(4) . . ?
C15 C16 C17 122.0(5) . . ?
C15 C16 H16 119.0 . . ?
C17 C16 H16 119.0 . . ?
C16 C17 C12 119.9(5) . . ?
C16 C17 H17 120.1 . . ?
C12 C17 H17 120.1 . . ?
C19 C18 H18A 109.5 . . ?
C19 C18 H18B 109.5 . . ?
H18A C18 H18B 109.5 . . ?
C19 C18 H18C 109.5 . . ?
H18A C18 H18C 109.5 . . ?
H18B C18 H18C 109.5 . . ?
N3 C19 C20 110.4(4) . . ?
N3 C19 C18 121.3(5) . . ?
C20 C19 C18 128.3(5) . . ?
C21 C20 C19 107.0(5) . . ?
C21 C20 H20 126.5 . . ?
C19 C20 H20 126.5 . . ?
C20 C21 C22 107.5(5) . . ?
C20 C21 H21 126.2 . . ?
C22 C21 H21 126.2 . . ?
N3 C22 C23 123.7(5) . . ?
N3 C22 C21 108.2(4) . . ?
C23 C22 C21 128.1(5) . . ?
C22 C23 C24 126.4(4) . . ?
C22 C23 C15 116.2(5) . . ?
C24 C23 C15 117.4(4) . . ?
N4 C24 C23 124.2(4) . . ?
N4 C24 C25 108.0(4) . . ?
C23 C24 C25 127.8(4) . . ?
C26 C25 C24 107.3(5) . . ?
C26 C25 H25 126.3 . . ?
C24 C25 H25 126.3 . . ?
C25 C26 C27 107.1(5) . . ?
C25 C26 H26 126.4 . . ?
C27 C26 H26 126.4 . . ?
N4 C27 C26 110.7(4) . . ?
N4 C27 C28 121.0(5) . . ?
C26 C27 C28 128.3(5) . . ?
C27 C28 H28A 109.5 . . ?
C27 C28 H28B 109.5 . . ?
H28A C28 H28B 109.5 . . ?
C27 C28 H28C 109.5 . . ?
H28A C28 H28C 109.5 . . ?
H28B C28 H28C 109.5 . . ?
C30 C29 H29A 109.5 . . ?
C30 C29 H29B 109.5 . . ?
H29A C29 H29B 109.5 . . ?
C30 C29 H29C 109.5 . . ?
H29A C29 H29C 109.5 . . ?
H29B C29 H29C 109.5 . . ?
N5 C30 C31 108.9(5) . . ?
N5 C30 C29 123.4(5) . . ?
C31 C30 C29 127.6(6) . . ?
C32 C31 C30 108.3(5) . . ?
C32 C31 H31 125.9 . . ?
C30 C31 H31 125.9 . . ?
C31 C32 C33 106.9(5) . . ?
C31 C32 H32 126.5 . . ?
C33 C32 H32 126.5 . . ?
C32 C33 N5 108.3(5) . . ?
C32 C33 C34 131.5(5) . . ?
N5 C33 C34 120.0(5) . . ?
C35 C34 C33 121.0(5) . . ?
C35 C34 C40 120.2(5) . . ?
C33 C34 C40 118.7(5) . . ?
C34 C35 N6 121.1(5) . . ?
C34 C35 C36 131.0(5) . . ?
N6 C35 C36 107.8(5) . . ?
C37 C36 C35 107.2(5) . . ?
C37 C36 H36 126.4 . . ?
C35 C36 H36 126.4 . . ?
C36 C37 C38 107.6(5) . . ?
C36 C37 H37 126.2 . . ?
C38 C37 H37 126.2 . . ?
N6 C38 C37 109.1(5) . . ?
N6 C38 C39 123.8(5) . . ?
C37 C38 C39 127.2(6) . . ?
C38 C39 H39A 109.5 . . ?
C38 C39 H39B 109.5 . . ?
H39A C39 H39B 109.5 . . ?
C38 C39 H39C 109.5 . . ?
H39A C39 H39C 109.5 . . ?
H39B C39 H39C 109.5 . . ?
C45 C40 C41 118.2(5) . . ?
C45 C40 C34 122.0(5) . . ?
C41 C40 C34 119.8(4) . . ?
C42 C41 C40 121.2(5) . . ?
C42 C41 H41 119.4 . . ?
C40 C41 H41 119.4 . . ?
C41 C42 C43 120.2(5) . . ?
C41 C42 H42 119.9 . . ?
C43 C42 H42 119.9 . . ?
C44 C43 C42 118.5(4) . . ?
C44 C43 C51 121.3(4) . . ?
C42 C43 C51 120.2(5) . . ?
C45 C44 C43 120.8(5) . . ?
C45 C44 H44 119.6 . . ?
C43 C44 H44 119.6 . . ?
C44 C45 C40 121.2(5) . . ?
C44 C45 H45 119.4 . . ?
C40 C45 H45 119.4 . . ?
C47 C46 H46A 109.5 . . ?
C47 C46 H46B 109.5 . . ?
H46A C46 H46B 109.5 . . ?
C47 C46 H46C 109.5 . . ?
H46A C46 H46C 109.5 . . ?
H46B C46 H46C 109.5 . . ?
N7 C47 C48 110.9(4) . . ?
N7 C47 C46 120.3(4) . . ?
C48 C47 C46 128.6(5) . . ?
C49 C48 C47 107.1(4) . . ?
C49 C48 H48 126.5 . . ?
C47 C48 H48 126.5 . . ?
C48 C49 C50 107.7(4) . . ?
C48 C49 H49 126.2 . . ?
C50 C49 H49 126.2 . . ?
C51 C50 N7 123.1(4) . . ?
C51 C50 C49 128.9(4) . . ?
N7 C50 C49 108.0(4) . . ?
C52 C51 C50 127.0(4) . . ?
C52 C51 C43 116.4(4) . . ?
C50 C51 C43 116.6(4) . . ?
C51 C52 N8 124.8(4) . . ?
C51 C52 C53 127.7(4) . . ?
N8 C52 C53 107.3(4) . . ?
C54 C53 C52 108.2(4) . . ?
C54 C53 H53 125.9 . . ?
C52 C53 H53 125.9 . . ?
C53 C54 C55 106.2(5) . . ?
C53 C54 H54 126.9 . . ?
C55 C54 H54 126.9 . . ?
N8 C55 C54 111.2(4) . . ?
N8 C55 C56 121.0(5) . . ?
C54 C55 C56 127.9(5) . . ?
C55 C56 H56A 109.5 . . ?
C55 C56 H56B 109.5 . . ?
H56A C56 H56B 109.5 . . ?
C55 C56 H56C 109.5 . . ?
H56A C56 H56C 109.5 . . ?
H56B C56 H56C 109.5 . . ?
Cl2 C57 Cl1 112.0(4) . . ?
Cl2 C57 H57A 109.2 . . ?
Cl1 C57 H57A 109.2 . . ?
Cl2 C57 H57B 109.2 . . ?
Cl1 C57 H57B 109.2 . . ?
H57A C57 H57B 107.9 . . ?
Cl4 C58 Cl3 114.2(4) . . ?
Cl4 C58 H58A 108.7 . . ?
Cl3 C58 H58A 108.7 . . ?
Cl4 C58 H58B 108.7 . . ?
Cl3 C58 H58B 108.7 . . ?
H58A C58 H58B 107.6 . . ?
F2 B1 F1 109.5(4) . . ?
F2 B1 N2 110.5(4) . . ?
F1 B1 N2 110.1(5) . . ?
F2 B1 N1 110.8(5) . . ?
F1 B1 N1 109.3(4) . . ?
N2 B1 N1 106.5(4) . . ?
F3 B2 F4 109.9(4) . . ?
F3 B2 N5 111.1(5) . . ?
F4 B2 N5 109.2(5) . . ?
F3 B2 N6 110.6(5) . . ?
F4 B2 N6 109.4(5) . . ?
N5 B2 N6 106.6(4) . . ?
C2 N1 C5 108.2(4) . . ?
C2 N1 B1 126.7(4) . . ?
C5 N1 B1 125.1(4) . . ?
C10 N2 C7 107.4(4) . . ?
C10 N2 B1 127.5(4) . . ?
C7 N2 B1 125.1(4) . . ?
C19 N3 C22 106.9(4) . . ?
C19 N3 Co1 126.3(3) . . ?
C22 N3 Co1 126.6(3) . . ?
C27 N4 C24 106.9(4) . . ?
C27 N4 Co1 126.7(3) . . ?
C24 N4 Co1 125.5(3) . . ?
C30 N5 C33 107.6(4) . . ?
C30 N5 B2 126.7(4) . . ?
C33 N5 B2 125.8(5) . . ?
C38 N6 C35 108.2(5) . . ?
C38 N6 B2 126.5(4) . . ?
C35 N6 B2 125.1(5) . . ?
C47 N7 C50 106.3(4) . . ?
C47 N7 Co1 126.9(3) . . ?
C50 N7 Co1 126.8(3) . . ?
C55 N8 C52 107.0(4) . . ?
C55 N8 Co1 127.7(3) . . ?
C52 N8 Co1 125.2(3) . . ?
N3 Co1 N7 115.98(16) . . ?
N3 Co1 N4 93.08(16) . . ?
N7 Co1 N4 115.34(17) . . ?
N3 Co1 N8 118.17(17) . . ?
N7 Co1 N8 92.93(16) . . ?
N4 Co1 N8 123.36(17) . . ?

loop_
_geom_bond_atom_site_label_1
_geom_bond_atom_site_label_2
_geom_bond_distance
_geom_bond_site_symmetry_2
_geom_bond_publ_flag
C1 C2 1.478(7) . ?
C1 H1A 0.9800 . ?
C1 H1B 0.9800 . ?
C1 H1C 0.9800 . ?
C2 N1 1.356(6) . ?
C2 C3 1.395(7) . ?
C3 C4 1.372(7) . ?
C3 H3 0.9500 . ?
C4 C5 1.405(7) . ?
C4 H4 0.9500 . ?
C5 N1 1.391(6) . ?
C5 C6 1.393(7) . ?
C6 C7 1.374(7) . ?
C6 C12 1.493(7) . ?
C7 N2 1.397(6) . ?
C7 C8 1.413(7) . ?
C8 C9 1.366(7) . ?
C8 H8 0.9500 . ?
C9 C10 1.391(7) . ?
C9 H9 0.9500 . ?
C10 N2 1.361(7) . ?
C10 C11 1.490(7) . ?
C11 H11A 0.9800 . ?
C11 H11B 0.9800 . ?
C11 H11C 0.9800 . ?
C12 C13 1.391(7) . ?
C12 C17 1.391(7) . ?
C13 C14 1.369(7) . ?
C13 H13 0.9500 . ?
C14 C15 1.402(7) . ?
C14 H14 0.9500 . ?
C15 C16 1.372(6) . ?
C15 C23 1.493(6) . ?
C16 C17 1.382(6) . ?
C16 H16 0.9500 . ?
C17 H17 0.9500 . ?
C18 C19 1.483(7) . ?
C18 H18A 0.9800 . ?
C18 H18B 0.9800 . ?
C18 H18C 0.9800 . ?
C19 N3 1.332(6) . ?
C19 C20 1.417(7) . ?
C20 C21 1.356(7) . ?
C20 H20 0.9500 . ?
C21 C22 1.412(7) . ?
C21 H21 0.9500 . ?
C22 N3 1.400(6) . ?
C22 C23 1.402(7) . ?
C23 C24 1.404(7) . ?
C24 N4 1.402(6) . ?
C24 C25 1.408(7) . ?
C25 C26 1.361(7) . ?
C25 H25 0.9500 . ?
C26 C27 1.402(7) . ?
C26 H26 0.9500 . ?
C27 N4 1.327(6) . ?
C27 C28 1.495(7) . ?
C28 H28A 0.9800 . ?
C28 H28B 0.9800 . ?
C28 H28C 0.9800 . ?
C29 C30 1.486(7) . ?
C29 H29A 0.9800 . ?
C29 H29B 0.9800 . ?
C29 H29C 0.9800 . ?
C30 N5 1.351(7) . ?
C30 C31 1.391(7) . ?
C31 C32 1.379(7) . ?
C31 H31 0.9500 . ?
C32 C33 1.391(7) . ?
C32 H32 0.9500 . ?
C33 N5 1.401(6) . ?
C33 C34 1.404(7) . ?
C34 C35 1.389(7) . ?
C34 C40 1.493(7) . ?
C35 N6 1.394(6) . ?
C35 C36 1.411(8) . ?
C36 C37 1.365(7) . ?
C36 H36 0.9500 . ?
C37 C38 1.416(8) . ?
C37 H37 0.9500 . ?
C38 N6 1.336(7) . ?
C38 C39 1.492(7) . ?
C39 H39A 0.9800 . ?
C39 H39B 0.9800 . ?
C39 H39C 0.9800 . ?
C40 C45 1.385(7) . ?
C40 C41 1.386(7) . ?
C41 C42 1.374(6) . ?
C41 H41 0.9500 . ?
C42 C43 1.403(7) . ?
C42 H42 0.9500 . ?
C43 C44 1.378(7) . ?
C43 C51 1.501(6) . ?
C44 C45 1.376(6) . ?
C44 H44 0.9500 . ?
C45 H45 0.9500 . ?
C46 C47 1.494(6) . ?
C46 H46A 0.9800 . ?
C46 H46B 0.9800 . ?
C46 H46C 0.9800 . ?
C47 N7 1.337(6) . ?
C47 C48 1.404(7) . ?
C48 C49 1.355(6) . ?
C48 H48 0.9500 . ?
C49 C50 1.413(7) . ?
C49 H49 0.9500 . ?
C50 C51 1.393(7) . ?
C50 N7 1.406(6) . ?
C51 C52 1.391(7) . ?
C52 N8 1.399(6) . ?
C52 C53 1.421(7) . ?
C53 C54 1.361(7) . ?
C53 H53 0.9500 . ?
C54 C55 1.408(7) . ?
C54 H54 0.9500 . ?
C55 N8 1.336(6) . ?
C55 C56 1.491(7) . ?
C56 H56A 0.9800 . ?
C56 H56B 0.9800 . ?
C56 H56C 0.9800 . ?
C57 Cl2 1.729(7) . ?
C57 Cl1 1.743(7) . ?
C57 H57A 0.9900 . ?
C57 H57B 0.9900 . ?
C58 Cl4 1.702(6) . ?
C58 Cl3 1.724(7) . ?
C58 H58A 0.9900 . ?
C58 H58B 0.9900 . ?
B1 F2 1.378(7) . ?
B1 F1 1.389(6) . ?
B1 N2 1.540(7) . ?
B1 N1 1.547(7) . ?
B2 F3 1.370(7) . ?
B2 F4 1.388(7) . ?
B2 N5 1.544(8) . ?
B2 N6 1.555(8) . ?
N3 Co1 1.962(4) . ?
N4 Co1 1.974(4) . ?
N7 Co1 1.962(4) . ?
N8 Co1 1.979(4) . ?

loop_
_geom_torsion_atom_site_label_1
_geom_torsion_atom_site_label_2
_geom_torsion_atom_site_label_3
_geom_torsion_atom_site_label_4
_geom_torsion
_geom_torsion_site_symmetry_1
_geom_torsion_site_symmetry_2
_geom_torsion_site_symmetry_3
_geom_torsion_site_symmetry_4
_geom_torsion_publ_flag
N1 C2 C3 C4 -0.6(7) . . . . ?
C1 C2 C3 C4 176.8(5) . . . . ?
C2 C3 C4 C5 -0.8(6) . . . . ?
C3 C4 C5 N1 1.8(6) . . . . ?
C3 C4 C5 C6 -176.1(6) . . . . ?
N1 C5 C6 C7 2.1(8) . . . . ?
C4 C5 C6 C7 179.7(5) . . . . ?
N1 C5 C6 C12 -174.5(4) . . . . ?
C4 C5 C6 C12 3.1(9) . . . . ?
C5 C6 C7 N2 -0.9(8) . . . . ?
C12 C6 C7 N2 175.7(5) . . . . ?
C5 C6 C7 C8 176.6(5) . . . . ?
C12 C6 C7 C8 -6.8(9) . . . . ?
C6 C7 C8 C9 -177.7(6) . . . . ?
N2 C7 C8 C9 0.0(6) . . . . ?
C7 C8 C9 C10 -0.2(6) . . . . ?
C8 C9 C10 N2 0.3(6) . . . . ?
C8 C9 C10 C11 179.4(6) . . . . ?
C7 C6 C12 C13 -57.5(7) . . . . ?
C5 C6 C12 C13 119.1(6) . . . . ?
C7 C6 C12 C17 124.2(6) . . . . ?
C5 C6 C12 C17 -59.2(7) . . . . ?
C17 C12 C13 C14 -0.7(8) . . . . ?
C6 C12 C13 C14 -179.0(5) . . . . ?
C12 C13 C14 C15 -0.3(8) . . . . ?
C13 C14 C15 C16 1.1(8) . . . . ?
C13 C14 C15 C23 -177.0(5) . . . . ?
C14 C15 C16 C17 -0.8(8) . . . . ?
C23 C15 C16 C17 177.2(5) . . . . ?
C15 C16 C17 C12 -0.2(8) . . . . ?
C13 C12 C17 C16 0.9(8) . . . . ?
C6 C12 C17 C16 179.2(5) . . . . ?
N3 C19 C20 C21 1.1(6) . . . . ?
C18 C19 C20 C21 -179.6(6) . . . . ?
C19 C20 C21 C22 -1.1(6) . . . . ?
C20 C21 C22 N3 0.8(6) . . . . ?
C20 C21 C22 C23 -177.8(5) . . . . ?
N3 C22 C23 C24 -1.7(8) . . . . ?
C21 C22 C23 C24 176.7(5) . . . . ?
N3 C22 C23 C15 180.0(4) . . . . ?
C21 C22 C23 C15 -1.6(8) . . . . ?
C16 C15 C23 C22 -56.0(7) . . . . ?
C14 C15 C23 C22 122.0(5) . . . . ?
C16 C15 C23 C24 125.6(5) . . . . ?
C14 C15 C23 C24 -56.5(7) . . . . ?
C22 C23 C24 N4 -4.4(8) . . . . ?
C15 C23 C24 N4 173.9(4) . . . . ?
C22 C23 C24 C25 173.7(5) . . . . ?
C15 C23 C24 C25 -8.0(8) . . . . ?
N4 C24 C25 C26 -0.3(6) . . . . ?
C23 C24 C25 C26 -178.6(5) . . . . ?
C24 C25 C26 C27 -0.2(6) . . . . ?
C25 C26 C27 N4 0.6(7) . . . . ?
C25 C26 C27 C28 -177.1(5) . . . . ?
N5 C30 C31 C32 -0.5(6) . . . . ?
C29 C30 C31 C32 177.3(5) . . . . ?
C30 C31 C32 C33 0.5(6) . . . . ?
C31 C32 C33 N5 -0.3(6) . . . . ?
C31 C32 C33 C34 -175.0(5) . . . . ?
C32 C33 C34 C35 176.7(6) . . . . ?
N5 C33 C34 C35 2.5(7) . . . . ?
C32 C33 C34 C40 -1.8(8) . . . . ?
N5 C33 C34 C40 -176.0(4) . . . . ?
C33 C34 C35 N6 -0.5(8) . . . . ?
C40 C34 C35 N6 178.0(4) . . . . ?
C33 C34 C35 C36 176.0(5) . . . . ?
C40 C34 C35 C36 -5.5(9) . . . . ?
C34 C35 C36 C37 -177.6(6) . . . . ?
N6 C35 C36 C37 -0.8(6) . . . . ?
C35 C36 C37 C38 1.2(6) . . . . ?
C36 C37 C38 N6 -1.2(6) . . . . ?
C36 C37 C38 C39 178.8(5) . . . . ?
C35 C34 C40 C45 128.6(5) . . . . ?
C33 C34 C40 C45 -52.9(7) . . . . ?
C35 C34 C40 C41 -53.8(7) . . . . ?
C33 C34 C40 C41 124.6(5) . . . . ?
C45 C40 C41 C42 1.5(8) . . . . ?
C34 C40 C41 C42 -176.2(5) . . . . ?
C40 C41 C42 C43 -1.0(8) . . . . ?
C41 C42 C43 C44 -0.2(8) . . . . ?
C41 C42 C43 C51 178.0(5) . . . . ?
C42 C43 C44 C45 0.8(8) . . . . ?
C51 C43 C44 C45 -177.3(5) . . . . ?
C43 C44 C45 C40 -0.3(8) . . . . ?
C41 C40 C45 C44 -0.8(8) . . . . ?
C34 C40 C45 C44 176.8(5) . . . . ?
N7 C47 C48 C49 -0.2(6) . . . . ?
C46 C47 C48 C49 175.7(5) . . . . ?
C47 C48 C49 C50 -0.4(6) . . . . ?
C48 C49 C50 C51 -176.7(5) . . . . ?
C48 C49 C50 N7 0.8(6) . . . . ?
N7 C50 C51 C52 1.4(8) . . . . ?
C49 C50 C51 C52 178.5(5) . . . . ?
N7 C50 C51 C43 -178.1(4) . . . . ?
C49 C50 C51 C43 -1.0(8) . . . . ?
C44 C43 C51 C52 113.9(5) . . . . ?
C42 C43 C51 C52 -64.2(7) . . . . ?
C44 C43 C51 C50 -66.6(7) . . . . ?
C42 C43 C51 C50 115.3(5) . . . . ?
C50 C51 C52 N8 2.0(8) . . . . ?
C43 C51 C52 N8 -178.5(5) . . . . ?
C50 C51 C52 C53 177.6(5) . . . . ?
C43 C51 C52 C53 -2.9(8) . . . . ?
C51 C52 C53 C54 -175.3(5) . . . . ?
N8 C52 C53 C54 0.9(6) . . . . ?
C52 C53 C54 C55 -0.1(6) . . . . ?
C53 C54 C55 N8 -0.9(6) . . . . ?
C53 C54 C55 C56 178.0(6) . . . . ?
C3 C2 N1 C5 1.7(6) . . . . ?
C1 C2 N1 C5 -175.9(5) . . . . ?
C3 C2 N1 B1 -179.7(5) . . . . ?
C1 C2 N1 B1 2.7(8) . . . . ?
C6 C5 N1 C2 176.0(5) . . . . ?
C4 C5 N1 C2 -2.1(6) . . . . ?
C6 C5 N1 B1 -2.6(8) . . . . ?
C4 C5 N1 B1 179.3(5) . . . . ?
F2 B1 N1 C2 -56.5(7) . . . . ?
F1 B1 N1 C2 64.3(7) . . . . ?
N2 B1 N1 C2 -176.7(5) . . . . ?
F2 B1 N1 C5 121.9(5) . . . . ?
F1 B1 N1 C5 -117.3(5) . . . . ?
N2 B1 N1 C5 1.6(7) . . . . ?
C9 C10 N2 C7 -0.3(6) . . . . ?
C11 C10 N2 C7 -179.5(5) . . . . ?
C9 C10 N2 B1 177.8(5) . . . . ?
C11 C10 N2 B1 -1.4(8) . . . . ?
C6 C7 N2 C10 178.2(5) . . . . ?
C8 C7 N2 C10 0.2(6) . . . . ?
C6 C7 N2 B1 0.0(8) . . . . ?
C8 C7 N2 B1 -177.9(5) . . . . ?
F2 B1 N2 C10 61.5(7) . . . . ?
F1 B1 N2 C10 -59.6(7) . . . . ?
N1 B1 N2 C10 -178.1(5) . . . . ?
F2 B1 N2 C7 -120.8(5) . . . . ?
F1 B1 N2 C7 118.1(5) . . . . ?
N1 B1 N2 C7 -0.3(7) . . . . ?
C20 C19 N3 C22 -0.6(6) . . . . ?
C18 C19 N3 C22 -179.9(5) . . . . ?
C20 C19 N3 Co1 175.6(3) . . . . ?
C18 C19 N3 Co1 -3.7(8) . . . . ?
C23 C22 N3 C19 178.6(5) . . . . ?
C21 C22 N3 C19 -0.1(6) . . . . ?
C23 C22 N3 Co1 2.4(7) . . . . ?
C21 C22 N3 Co1 -176.3(3) . . . . ?
C26 C27 N4 C24 -0.8(6) . . . . ?
C28 C27 N4 C24 177.1(5) . . . . ?
C26 C27 N4 Co1 169.0(4) . . . . ?
C28 C27 N4 Co1 -13.1(7) . . . . ?
C23 C24 N4 C27 179.0(5) . . . . ?
C25 C24 N4 C27 0.7(5) . . . . ?
C23 C24 N4 Co1 9.1(7) . . . . ?
C25 C24 N4 Co1 -169.3(3) . . . . ?
C31 C30 N5 C33 0.3(6) . . . . ?
C29 C30 N5 C33 -177.7(5) . . . . ?
C31 C30 N5 B2 -178.2(5) . . . . ?
C29 C30 N5 B2 3.8(8) . . . . ?
C32 C33 N5 C30 0.0(6) . . . . ?
C34 C33 N5 C30 175.4(5) . . . . ?
C32 C33 N5 B2 178.6(5) . . . . ?
C34 C33 N5 B2 -6.0(7) . . . . ?
F3 B2 N5 C30 64.1(7) . . . . ?
F4 B2 N5 C30 -57.3(7) . . . . ?
N6 B2 N5 C30 -175.4(4) . . . . ?
F3 B2 N5 C33 -114.1(5) . . . . ?
F4 B2 N5 C33 124.5(5) . . . . ?
N6 B2 N5 C33 6.4(7) . . . . ?
C37 C38 N6 C35 0.7(6) . . . . ?
C39 C38 N6 C35 -179.3(5) . . . . ?
C37 C38 N6 B2 176.1(5) . . . . ?
C39 C38 N6 B2 -3.9(8) . . . . ?
C34 C35 N6 C38 177.3(5) . . . . ?
C36 C35 N6 C38 0.1(6) . . . . ?
C34 C35 N6 B2 1.8(8) . . . . ?
C36 C35 N6 B2 -175.5(5) . . . . ?
F3 B2 N6 C38 -58.1(7) . . . . ?
F4 B2 N6 C38 63.1(7) . . . . ?
N5 B2 N6 C38 -178.9(5) . . . . ?
F3 B2 N6 C35 116.6(5) . . . . ?
F4 B2 N6 C35 -122.2(5) . . . . ?
N5 B2 N6 C35 -4.2(7) . . . . ?
C48 C47 N7 C50 0.7(6) . . . . ?
C46 C47 N7 C50 -175.6(5) . . . . ?
C48 C47 N7 Co1 -178.3(3) . . . . ?
C46 C47 N7 Co1 5.4(7) . . . . ?
C51 C50 N7 C47 176.8(5) . . . . ?
C49 C50 N7 C47 -0.9(5) . . . . ?
C51 C50 N7 Co1 -4.2(7) . . . . ?
C49 C50 N7 Co1 178.1(3) . . . . ?
C54 C55 N8 C52 1.4(6) . . . . ?
C56 C55 N8 C52 -177.5(5) . . . . ?
C54 C55 N8 Co1 178.5(4) . . . . ?
C56 C55 N8 Co1 -0.5(8) . . . . ?
C51 C52 N8 C55 174.9(5) . . . . ?
C53 C52 N8 C55 -1.4(6) . . . . ?
C51 C52 N8 Co1 -2.2(7) . . . . ?
C53 C52 N8 Co1 -178.6(3) . . . . ?
C19 N3 Co1 N7 65.6(5) . . . . ?
C22 N3 Co1 N7 -118.9(4) . . . . ?
C19 N3 Co1 N4 -174.2(4) . . . . ?
C22 N3 Co1 N4 1.3(4) . . . . ?
C19 N3 Co1 N8 -43.4(5) . . . . ?
C22 N3 Co1 N8 132.1(4) . . . . ?
C47 N7 Co1 N3 58.6(5) . . . . ?
C50 N7 Co1 N3 -120.2(4) . . . . ?
C47 N7 Co1 N4 -48.7(5) . . . . ?
C50 N7 Co1 N4 132.5(4) . . . . ?
C47 N7 Co1 N8 -178.0(4) . . . . ?
C50 N7 Co1 N8 3.2(4) . . . . ?
C27 N4 Co1 N3 -174.6(4) . . . . ?
C24 N4 Co1 N3 -6.7(4) . . . . ?
C27 N4 Co1 N7 -53.9(5) . . . . ?
C24 N4 Co1 N7 114.0(4) . . . . ?
C27 N4 Co1 N8 58.4(5) . . . . ?
C24 N4 Co1 N8 -133.7(4) . . . . ?
C55 N8 Co1 N3 -55.0(5) . . . . ?
C52 N8 Co1 N3 121.5(4) . . . . ?
C55 N8 Co1 N7 -176.7(4) . . . . ?
C52 N8 Co1 N7 -0.2(4) . . . . ?
C55 N8 Co1 N4 60.2(5) . . . . ?
C52 N8 Co1 N4 -123.3(4) . . . . ?
